data_7010552
loop_
_publ_author_name
'Lisovskii, Anatoli'
'Botoshansky, Mark'
'Eisen, Moris S.'

_publ_section_title
;
 Towards the formation of dimeric and trimeric lithium benzamidinates:
 characterization of intermediate structures
;
_journal_issue 11
_journal_name_full 'Journal of the Chemical Society, Dalton Transactions'
_journal_page_first 1692
_journal_paper_doi 10.1039/b100251l
_journal_year 2001
_chemical_formula_sum 'C50 H82 Li3 N7 Si6'
_chemical_formula_weight 970.59
_chemical_name_common Complex-2
_space_group_IT_number 19
_symmetry_cell_setting orthorhombic
_symmetry_space_group_name_Hall 'P 2ac 2ab'
_symmetry_space_group_name_H-M 'P 21 21 21'
_atom_sites_solution_hydrogens geom
_atom_sites_solution_primary direct
_atom_sites_solution_secondary difmap
_audit_creation_method SHELXL-97
_cell_angle_alpha 90.00
_cell_angle_beta 90.00
_cell_angle_gamma 90.00
_cell_formula_units_Z 4
_cell_length_a 13.506(2)
_cell_length_b 14.668(4)
_cell_length_c 30.918(9)
_cell_measurement_reflns_used 2833
_cell_measurement_temperature 220(1)
_cell_measurement_theta_max 25.35
_cell_measurement_theta_min 1.01
_cell_volume 6125(3)
_computing_cell_refinement 'DENZO SMN (Otwinowski & Minor, 1997'
_computing_data_collection 'KappaCCD (Nonius,2000)'
_computing_data_reduction 'DENZO SMN (Otwinowski & Minor, 1997'
_computing_molecular_graphics 'Texsan (MSC,2000)'
_computing_structure_refinement 'SHELXL-97 (Sheldrick, 1997)'
_computing_structure_solution 'SHELXS-97 (Sheldrick, 1990)'
_diffrn_ambient_temperature 293(2)
_diffrn_measured_fraction_theta_full 0.932
_diffrn_measured_fraction_theta_max 0.932
_diffrn_measurement_device_type 'Nonius KappaCCD diffractometer'
_diffrn_measurement_method 'phi scan'
_diffrn_radiation_monochromator graphite
_diffrn_radiation_source 'fine-focus sealed tube'
_diffrn_radiation_type MoK\a
_diffrn_radiation_wavelength 0.71070
_diffrn_reflns_av_R_equivalents 0.0480
_diffrn_reflns_av_sigmaI/netI 0.1516
_diffrn_reflns_limit_h_max 15
_diffrn_reflns_limit_h_min 0
_diffrn_reflns_limit_k_max 17
_diffrn_reflns_limit_k_min 0
_diffrn_reflns_limit_l_max 36
_diffrn_reflns_limit_l_min 0
_diffrn_reflns_number 27733
_diffrn_reflns_theta_full 25.02
_diffrn_reflns_theta_max 25.02
_diffrn_reflns_theta_min 1.54
_diffrn_standards_number 0
_exptl_absorpt_coefficient_mu 0.172
_exptl_absorpt_correction_T_max 0.9949
_exptl_absorpt_correction_T_min 0.9730
_exptl_absorpt_correction_type none
_exptl_crystal_colour colourless
_exptl_crystal_density_diffrn 1.053
_exptl_crystal_density_method 'not measured'
_exptl_crystal_description plate
_exptl_crystal_F_000 2096
_exptl_crystal_size_max 0.16
_exptl_crystal_size_mid 0.08
_exptl_crystal_size_min 0.03
_refine_diff_density_max 0.047
_refine_diff_density_min -0.275
_refine_diff_density_rms 0.049
_refine_ls_abs_structure_details 'Flack H D (1983), Acta Cryst. A39, 876-881'
_refine_ls_abs_structure_Flack 0.00
_refine_ls_extinction_coef 0.00147(17)
_refine_ls_extinction_expression Fc^*^=kFc[1+0.001xFc^2^\l^3^/sin(2\q)]^-1/4^
_refine_ls_extinction_method SHELXL
_refine_ls_goodness_of_fit_ref 0.878
_refine_ls_hydrogen_treatment mixed
_refine_ls_matrix_type full
_refine_ls_number_parameters 602
_refine_ls_number_reflns 5668
_refine_ls_number_restraints 0
_refine_ls_restrained_S_all 0.878
_refine_ls_R_factor_all 0.1155
_refine_ls_R_factor_gt 0.0383
_refine_ls_shift/su_max 0.039
_refine_ls_shift/su_mean 0.004
_refine_ls_structure_factor_coef Fsqd
_refine_ls_weighting_details 'calc w=1/[\s^2^(Fo^2^)+(0.0350P)^2^+0.0000P] where P=(Fo^2^+2Fc^2^)/3'
_refine_ls_weighting_scheme calc
_refine_ls_wR_factor_gt 0.0658
_refine_ls_wR_factor_ref 0.0811
_reflns_number_gt 2679
_reflns_number_total 5668
_reflns_threshold_expression >2sigma(I)
_cod_data_source_file b100251l.txt
_cod_data_source_block complex2
_cod_database_code 7010552

loop_
_symmetry_equiv_pos_as_xyz
'x, y, z'
'-x+1/2, -y, z+1/2'
'x+1/2, -y+1/2, -z'
'-x, y+1/2, -z+1/2'

loop_
_atom_site_label
_atom_site_type_symbol
_atom_site_fract_x
_atom_site_fract_y
_atom_site_fract_z
_atom_site_U_iso_or_equiv
_atom_site_adp_type
_atom_site_occupancy
_atom_site_symmetry_multiplicity
_atom_site_calc_flag
_atom_site_refinement_flags
_atom_site_disorder_assembly
_atom_site_disorder_group
Si1 Si 0.09291(9) 0.39546(9) 0.63783(5) 0.0458(4) Uani 1 1 d . . .
Si2 Si 0.34139(10) 0.69390(9) 0.64519(5) 0.0482(4) Uani 1 1 d . . .
Si3 Si 0.65584(10) 0.49571(10) 0.59791(5) 0.0523(4) Uani 1 1 d . . .
Si4 Si 0.41691(10) 0.40212(10) 0.73336(5) 0.0513(4) Uani 1 1 d . . .
Si5 Si 0.35474(10) 0.67146(10) 0.48704(5) 0.0544(5) Uani 1 1 d . . .
Si6 Si 0.38427(10) 0.31458(9) 0.54446(5) 0.0491(4) Uani 1 1 d . . .
N1 N 0.1373(3) 0.5382(3) 0.52591(14) 0.0535(12) Uani 1 1 d . . .
N2 N 0.1945(2) 0.4642(3) 0.62901(12) 0.0340(10) Uani 1 1 d . . .
N3 N 0.2976(3) 0.5896(2) 0.62644(12) 0.0350(10) Uani 1 1 d . . .
N4 N 0.4464(3) 0.4430(2) 0.68329(12) 0.0400(11) Uani 1 1 d . . .
N5 N 0.5454(2) 0.4931(2) 0.62459(14) 0.0402(11) Uani 1 1 d . . .
N6 N 0.3696(2) 0.4319(2) 0.54580(12) 0.0359(10) Uani 1 1 d . . .
N7 N 0.3696(2) 0.5788(2) 0.52074(12) 0.0378(10) Uani 1 1 d . . .
C1 C 0.0770(4) 0.5285(4) 0.49998(19) 0.0517(16) Uani 1 1 d . . .
C2 C 0.0024(4) 0.5139(3) 0.46792(18) 0.0456(14) Uani 1 1 d . . .
C3 C 0.0313(4) 0.5012(4) 0.4248(2) 0.0681(17) Uani 1 1 d . . .
H3 H 0.0973 0.5059 0.4165 0.102 Uiso 1 1 calc . . .
C4 C -0.0418(5) 0.4815(4) 0.39503(19) 0.0758(19) Uani 1 1 d . . .
H4 H -0.0235 0.4706 0.3665 0.114 Uiso 1 1 calc . . .
C5 C -0.1385(5) 0.4772(3) 0.4056(2) 0.0625(17) Uani 1 1 d . . .
C6 C -0.1645(4) 0.4934(4) 0.4481(3) 0.0756(19) Uani 1 1 d . . .
H6 H -0.2310 0.4921 0.4558 0.113 Uiso 1 1 calc . . .
C7 C -0.0943(4) 0.5115(4) 0.47920(19) 0.0682(17) Uani 1 1 d . . .
H7 H -0.1132 0.5220 0.5077 0.102 Uiso 1 1 calc . . .
C8 C -0.2178(4) 0.4550(3) 0.3723(2) 0.099(2) Uani 1 1 d . . .
H8A H -0.2791 0.4830 0.3807 0.149 Uiso 1 1 calc R . .
H8B H -0.2264 0.3901 0.3708 0.149 Uiso 1 1 calc R . .
H8C H -0.1978 0.4777 0.3446 0.149 Uiso 1 1 calc R . .
C9 C 0.2096(4) 0.5521(3) 0.63742(15) 0.0352(12) Uani 1 1 d . . .
C10 C 0.1274(3) 0.6097(3) 0.65578(16) 0.0368(13) Uani 1 1 d . . .
C11 C 0.1166(3) 0.6282(3) 0.69912(17) 0.0505(15) Uani 1 1 d . . .
H11 H 0.1618 0.6038 0.7186 0.076 Uiso 1 1 calc . . .
C12 C 0.0407(4) 0.6819(4) 0.71435(16) 0.0568(15) Uani 1 1 d . . .
H12 H 0.0352 0.6927 0.7439 0.085 Uiso 1 1 calc . . .
C13 C -0.0268(4) 0.7198(3) 0.68666(19) 0.0511(15) Uani 1 1 d . . .
C14 C -0.0158(3) 0.7020(3) 0.64269(17) 0.0497(14) Uani 1 1 d . . .
H14 H -0.0603 0.7275 0.6232 0.075 Uiso 1 1 calc . . .
C15 C 0.0588(4) 0.6480(3) 0.62758(16) 0.0472(14) Uani 1 1 d . . .
H15 H 0.0638 0.6366 0.5981 0.071 Uiso 1 1 calc . . .
C16 C -0.1118(3) 0.7783(4) 0.70188(18) 0.0798(19) Uani 1 1 d . . .
H16A H -0.1067 0.8377 0.6890 0.120 Uiso 1 1 calc R . .
H16B H -0.1093 0.7840 0.7328 0.120 Uiso 1 1 calc R . .
H16C H -0.1733 0.7506 0.6936 0.120 Uiso 1 1 calc R . .
C17 C 0.5336(4) 0.4663(3) 0.66686(18) 0.0389(13) Uani 1 1 d . . .
C18 C 0.6241(3) 0.4659(4) 0.69530(16) 0.0388(13) Uani 1 1 d . . .
C19 C 0.6748(4) 0.3869(3) 0.70563(17) 0.0496(14) Uani 1 1 d . . .
H19 H 0.6541 0.3318 0.6938 0.074 Uiso 1 1 calc . . .
C20 C 0.7563(4) 0.3878(4) 0.73332(18) 0.0500(14) Uani 1 1 d . . .
H20 H 0.7890 0.3336 0.7396 0.075 Uiso 1 1 calc . . .
C21 C 0.7887(4) 0.4680(5) 0.75146(17) 0.0524(15) Uani 1 1 d . . .
C22 C 0.7371(4) 0.5476(4) 0.74226(19) 0.0576(16) Uani 1 1 d . . .
H22 H 0.7564 0.6022 0.7550 0.086 Uiso 1 1 calc . . .
C23 C 0.6569(4) 0.5462(4) 0.71422(18) 0.0523(15) Uani 1 1 d . . .
H23 H 0.6244 0.6005 0.7079 0.078 Uiso 1 1 calc . . .
C24 C 0.8771(3) 0.4710(4) 0.78152(17) 0.0761(19) Uani 1 1 d . . .
H24A H 0.8946 0.4101 0.7900 0.114 Uiso 1 1 calc R . .
H24B H 0.8608 0.5060 0.8068 0.114 Uiso 1 1 calc R . .
H24C H 0.9321 0.4989 0.7669 0.114 Uiso 1 1 calc R . .
C25 C 0.3734(3) 0.4893(4) 0.51242(16) 0.0362(12) Uani 1 1 d . . .
C26 C 0.3764(4) 0.4562(3) 0.46602(16) 0.0425(13) Uani 1 1 d . . .
C27 C 0.4583(4) 0.4729(4) 0.4395(2) 0.0669(17) Uani 1 1 d . . .
H27 H 0.5131 0.5037 0.4504 0.080 Uiso 1 1 calc . . .
C28 C 0.4573(5) 0.4429(5) 0.3964(2) 0.088(2) Uani 1 1 d . . .
H28 H 0.5125 0.4533 0.3790 0.132 Uiso 1 1 calc . . .
C29 C 0.3778(5) 0.3989(5) 0.3794(2) 0.082(2) Uani 1 1 d . . .
C30 C 0.2984(4) 0.3828(4) 0.4052(2) 0.0679(18) Uani 1 1 d . . .
H30 H 0.2438 0.3524 0.3939 0.102 Uiso 1 1 calc . . .
C31 C 0.2969(4) 0.4108(4) 0.44841(18) 0.0550(15) Uani 1 1 d . . .
H31 H 0.2416 0.3987 0.4654 0.083 Uiso 1 1 calc . . .
C32 C 0.3779(5) 0.3672(5) 0.33230(18) 0.122(3) Uani 1 1 d . . .
H32A H 0.3123 0.3728 0.3206 0.183 Uiso 1 1 calc R . .
H32B H 0.3986 0.3046 0.3309 0.183 Uiso 1 1 calc R . .
H32C H 0.4227 0.4042 0.3158 0.183 Uiso 1 1 calc R . .
C33 C 0.4565(3) 0.7192(3) 0.61502(19) 0.0658(18) Uani 1 1 d . . .
H33A H 0.4423 0.7218 0.5846 0.099 Uiso 1 1 calc R . .
H33B H 0.5043 0.6722 0.6204 0.099 Uiso 1 1 calc R . .
H33C H 0.4826 0.7768 0.6243 0.099 Uiso 1 1 calc R . .
C34 C 0.3765(3) 0.6849(3) 0.70357(16) 0.0706(17) Uani 1 1 d . . .
H34A H 0.4213 0.6348 0.7074 0.106 Uiso 1 1 d R . .
H34B H 0.3180 0.6747 0.7206 0.106 Uiso 1 1 d R . .
H34C H 0.4079 0.7403 0.7128 0.106 Uiso 1 1 d R . .
C35 C 0.2579(3) 0.7943(3) 0.63876(18) 0.0646(16) Uani 1 1 d . . .
H35A H 0.2391 0.8002 0.6089 0.097 Uiso 1 1 calc R . .
H35B H 0.2919 0.8485 0.6479 0.097 Uiso 1 1 calc R . .
H35C H 0.1997 0.7859 0.6561 0.097 Uiso 1 1 calc R . .
C36 C 0.1418(4) 0.2797(3) 0.64763(19) 0.083(2) Uani 1 1 d . . .
H36A H 0.1778 0.2789 0.6744 0.125 Uiso 1 1 calc R . .
H36B H 0.1852 0.2627 0.6244 0.125 Uiso 1 1 calc R . .
H36C H 0.0878 0.2372 0.6492 0.125 Uiso 1 1 calc R . .
C37 C 0.0101(3) 0.3912(4) 0.59019(16) 0.0743(18) Uani 1 1 d . . .
H37A H -0.0183 0.4503 0.5854 0.111 Uiso 1 1 calc R . .
H37B H -0.0417 0.3477 0.5953 0.111 Uiso 1 1 calc R . .
H37C H 0.0475 0.3732 0.5652 0.111 Uiso 1 1 calc R . .
C38 C 0.0134(3) 0.4232(4) 0.68493(17) 0.0717(18) Uani 1 1 d . . .
H38A H -0.0313 0.3736 0.6903 0.108 Uiso 1 1 calc R . .
H38B H -0.0238 0.4775 0.6789 0.108 Uiso 1 1 calc R . .
H38C H 0.0542 0.4328 0.7100 0.108 Uiso 1 1 calc R . .
C39 C 0.7151(4) 0.3817(4) 0.59335(19) 0.082(2) Uani 1 1 d . . .
H39A H 0.7329 0.3603 0.6216 0.123 Uiso 1 1 calc R . .
H39B H 0.7734 0.3863 0.5758 0.123 Uiso 1 1 calc R . .
H39C H 0.6695 0.3397 0.5803 0.123 Uiso 1 1 calc R . .
C40 C 0.7523(3) 0.5767(4) 0.61713(18) 0.0756(19) Uani 1 1 d . . .
H40A H 0.7774 0.5566 0.6446 0.113 Uiso 1 1 calc R . .
H40B H 0.7239 0.6363 0.6202 0.113 Uiso 1 1 calc R . .
H40C H 0.8054 0.5790 0.5965 0.113 Uiso 1 1 calc R . .
C41 C 0.6255(3) 0.5322(4) 0.54154(16) 0.0707(17) Uani 1 1 d . . .
H41A H 0.5772 0.4914 0.5295 0.106 Uiso 1 1 calc R . .
H41B H 0.6844 0.5308 0.5242 0.106 Uiso 1 1 calc R . .
H41C H 0.5992 0.5930 0.5420 0.106 Uiso 1 1 calc R . .
C42 C 0.4918(3) 0.4373(3) 0.78048(15) 0.0653(16) Uani 1 1 d . . .
H42A H 0.4616 0.4151 0.8065 0.098 Uiso 1 1 calc R . .
H42B H 0.4954 0.5027 0.7815 0.098 Uiso 1 1 calc R . .
H42C H 0.5574 0.4126 0.7779 0.098 Uiso 1 1 calc R . .
C43 C 0.4093(4) 0.2750(3) 0.73053(19) 0.084(2) Uani 1 1 d . . .
H43A H 0.3632 0.2577 0.7084 0.126 Uiso 1 1 calc R . .
H43B H 0.3874 0.2516 0.7579 0.126 Uiso 1 1 calc R . .
H43C H 0.4735 0.2506 0.7239 0.126 Uiso 1 1 calc R . .
C44 C 0.2907(3) 0.4460(4) 0.74591(18) 0.0768(19) Uani 1 1 d . . .
H44A H 0.2467 0.4317 0.7225 0.115 Uiso 1 1 calc R . .
H44B H 0.2934 0.5109 0.7497 0.115 Uiso 1 1 calc R . .
H44C H 0.2669 0.4180 0.7720 0.115 Uiso 1 1 calc R . .
C45 C 0.2906(3) 0.6500(4) 0.43419(18) 0.0775(19) Uani 1 1 d . . .
H45A H 0.3328 0.6143 0.4158 0.116 Uiso 1 1 calc R . .
H45B H 0.2762 0.7071 0.4204 0.116 Uiso 1 1 calc R . .
H45C H 0.2300 0.6175 0.4393 0.116 Uiso 1 1 calc R . .
C46 C 0.4753(4) 0.7271(3) 0.47647(18) 0.0752(19) Uani 1 1 d . . .
H46A H 0.5151 0.6883 0.4585 0.113 Uiso 1 1 calc R . .
H46B H 0.5089 0.7376 0.5034 0.113 Uiso 1 1 calc R . .
H46C H 0.4645 0.7842 0.4621 0.113 Uiso 1 1 calc R . .
C47 C 0.2759(4) 0.7546(4) 0.51672(19) 0.0802(19) Uani 1 1 d . . .
H47A H 0.2180 0.7241 0.5275 0.120 Uiso 1 1 calc R . .
H47B H 0.2563 0.8027 0.4975 0.120 Uiso 1 1 calc R . .
H47C H 0.3126 0.7798 0.5405 0.120 Uiso 1 1 calc R . .
C48 C 0.4165(3) 0.2806(3) 0.60033(17) 0.0617(16) Uani 1 1 d . . .
H48A H 0.4739 0.3138 0.6096 0.093 Uiso 1 1 calc R . .
H48B H 0.4303 0.2164 0.6011 0.093 Uiso 1 1 calc R . .
H48C H 0.3619 0.2939 0.6192 0.093 Uiso 1 1 calc R . .
C49 C 0.4859(4) 0.2728(4) 0.50860(18) 0.0791(19) Uani 1 1 d . . .
H49A H 0.5460 0.3047 0.5153 0.119 Uiso 1 1 calc R . .
H49B H 0.4684 0.2834 0.4789 0.119 Uiso 1 1 calc R . .
H49C H 0.4954 0.2086 0.5132 0.119 Uiso 1 1 calc R . .
C50 C 0.2679(4) 0.2539(3) 0.52952(18) 0.0732(18) Uani 1 1 d . . .
H50A H 0.2125 0.2835 0.5430 0.110 Uiso 1 1 calc R . .
H50B H 0.2715 0.1918 0.5392 0.110 Uiso 1 1 calc R . .
H50C H 0.2597 0.2552 0.4987 0.110 Uiso 1 1 calc R . .
Li1 Li 0.2569(5) 0.5225(5) 0.5659(3) 0.049(2) Uiso 1 1 d . . .
Li2 Li 0.4406(5) 0.5419(6) 0.5814(3) 0.052(2) Uiso 1 1 d . . .
Li3 Li 0.3454(6) 0.4543(5) 0.6385(3) 0.054(2) Uiso 1 1 d . . .

loop_
_atom_site_aniso_label
_atom_site_aniso_U_11
_atom_site_aniso_U_22
_atom_site_aniso_U_33
_atom_site_aniso_U_23
_atom_site_aniso_U_13
_atom_site_aniso_U_12
Si1 0.0394(9) 0.0480(9) 0.0500(11) -0.0018(8) 0.0057(8) -0.0046(8)
Si2 0.0527(9) 0.0359(9) 0.0559(11) -0.0061(8) -0.0020(9) -0.0029(8)
Si3 0.0382(9) 0.0639(10) 0.0548(11) 0.0037(9) -0.0037(8) -0.0017(9)
Si4 0.0469(9) 0.0554(10) 0.0517(11) 0.0136(9) -0.0078(8) -0.0042(8)
Si5 0.0557(10) 0.0548(10) 0.0527(11) 0.0166(9) -0.0035(9) -0.0076(9)
Si6 0.0552(10) 0.0399(9) 0.0522(11) -0.0097(8) 0.0001(8) 0.0013(8)
N1 0.044(3) 0.066(3) 0.050(3) 0.004(3) 0.000(2) -0.002(3)
N2 0.032(2) 0.030(2) 0.039(3) -0.002(2) 0.0031(19) -0.001(2)
N3 0.035(2) 0.031(2) 0.039(3) 0.001(2) 0.000(2) -0.007(2)
N4 0.027(2) 0.052(3) 0.042(3) 0.007(2) -0.005(2) -0.007(2)
N5 0.031(2) 0.041(3) 0.048(3) 0.004(2) -0.008(2) -0.002(2)
N6 0.041(2) 0.034(2) 0.032(3) 0.004(2) 0.000(2) -0.0021(19)
N7 0.045(3) 0.031(2) 0.037(3) 0.006(2) 0.001(2) -0.001(2)
C1 0.034(4) 0.067(4) 0.054(4) 0.004(3) -0.002(3) 0.005(3)
C2 0.038(4) 0.050(4) 0.049(4) 0.003(3) -0.018(3) -0.006(3)
C3 0.076(4) 0.082(5) 0.047(4) -0.002(4) 0.000(4) -0.032(4)
C4 0.100(5) 0.078(5) 0.049(4) 0.008(4) -0.029(4) -0.029(4)
C5 0.076(5) 0.038(4) 0.073(5) 0.005(4) -0.039(4) -0.009(4)
C6 0.053(4) 0.073(4) 0.100(6) -0.019(4) -0.018(4) -0.001(3)
C7 0.052(4) 0.081(4) 0.071(5) -0.019(4) -0.020(4) -0.001(4)
C8 0.133(5) 0.053(4) 0.111(6) 0.009(4) -0.082(5) -0.024(4)
C9 0.044(3) 0.036(3) 0.025(3) 0.002(3) -0.004(3) 0.001(3)
C10 0.037(3) 0.036(3) 0.038(3) -0.005(3) 0.005(3) 0.006(3)
C11 0.057(4) 0.058(4) 0.036(4) -0.004(3) 0.000(3) 0.021(3)
C12 0.071(4) 0.063(4) 0.036(4) -0.006(3) -0.002(3) 0.029(4)
C13 0.042(3) 0.055(4) 0.056(4) -0.017(3) 0.011(3) 0.016(3)
C14 0.046(3) 0.062(4) 0.041(4) -0.008(3) -0.007(3) 0.024(3)
C15 0.053(4) 0.050(3) 0.039(4) -0.003(3) 0.000(3) 0.016(3)
C16 0.072(4) 0.089(5) 0.078(5) -0.026(4) 0.008(4) 0.026(4)
C17 0.038(3) 0.024(3) 0.055(4) 0.001(3) -0.014(3) 0.005(3)
C18 0.030(3) 0.046(3) 0.040(3) 0.006(3) -0.005(3) -0.004(3)
C19 0.044(3) 0.050(4) 0.054(4) 0.003(3) -0.008(3) 0.005(3)
C20 0.034(3) 0.064(4) 0.052(4) 0.017(3) -0.002(3) 0.009(3)
C21 0.028(3) 0.087(5) 0.043(4) -0.004(4) -0.001(3) -0.003(4)
C22 0.044(4) 0.063(4) 0.066(5) -0.012(3) -0.005(3) -0.012(3)
C23 0.047(3) 0.052(4) 0.058(4) 0.001(3) -0.012(3) -0.006(3)
C24 0.041(3) 0.136(5) 0.051(4) 0.005(4) -0.010(3) -0.007(3)
C25 0.025(3) 0.043(4) 0.040(3) -0.009(3) 0.002(3) -0.007(3)
C26 0.038(3) 0.052(3) 0.038(3) -0.007(3) 0.001(3) 0.002(3)
C27 0.044(3) 0.103(5) 0.054(4) -0.011(4) 0.012(3) -0.004(3)
C28 0.079(5) 0.149(7) 0.035(4) -0.005(4) 0.024(4) 0.029(5)
C29 0.074(5) 0.127(6) 0.044(4) -0.027(4) 0.000(4) 0.024(5)
C30 0.076(4) 0.075(4) 0.053(4) -0.026(4) -0.016(4) 0.012(4)
C31 0.061(4) 0.061(4) 0.043(4) -0.004(3) 0.005(3) -0.004(3)
C32 0.133(6) 0.190(7) 0.043(4) -0.051(5) -0.009(4) 0.033(5)
C33 0.059(3) 0.049(3) 0.090(5) -0.011(3) -0.008(3) -0.004(3)
C34 0.080(4) 0.060(4) 0.072(4) -0.014(3) -0.024(3) -0.006(3)
C35 0.079(4) 0.043(3) 0.072(5) -0.001(3) 0.010(4) 0.010(3)
C36 0.075(4) 0.060(4) 0.115(6) 0.019(4) 0.015(4) -0.011(3)
C37 0.058(3) 0.098(5) 0.067(5) 0.003(4) -0.007(3) -0.033(3)
C38 0.056(4) 0.087(4) 0.072(5) -0.001(4) 0.018(3) -0.011(3)
C39 0.067(4) 0.104(5) 0.076(5) -0.006(4) 0.001(3) 0.024(4)
C40 0.056(3) 0.102(5) 0.069(5) 0.001(4) 0.010(3) -0.013(3)
C41 0.051(3) 0.103(4) 0.058(4) 0.024(4) 0.003(3) -0.008(3)
C42 0.069(4) 0.082(4) 0.045(4) 0.006(3) 0.000(3) -0.011(3)
C43 0.099(4) 0.078(4) 0.076(5) 0.038(4) -0.030(4) -0.020(4)
C44 0.055(4) 0.099(5) 0.077(5) 0.033(4) 0.010(3) -0.003(3)
C45 0.083(4) 0.081(4) 0.068(5) 0.030(4) -0.019(4) -0.017(3)
C46 0.083(4) 0.073(4) 0.070(5) 0.035(4) -0.007(4) -0.020(3)
C47 0.096(4) 0.061(4) 0.085(5) 0.019(4) -0.002(4) 0.011(3)
C48 0.080(4) 0.037(3) 0.068(4) 0.005(3) -0.013(3) 0.005(3)
C49 0.095(4) 0.072(4) 0.070(5) -0.020(4) 0.012(4) 0.020(3)
C50 0.095(4) 0.051(4) 0.073(5) -0.008(3) -0.017(4) -0.009(3)

loop_
_atom_type_symbol
_atom_type_description
_atom_type_scat_dispersion_real
_atom_type_scat_dispersion_imag
_atom_type_scat_source
C C 0.0033 0.0016 'International Tables Vol C Tables 4.2.6.8 and 6.1.1.4'
H H 0.0000 0.0000 'International Tables Vol C Tables 4.2.6.8 and 6.1.1.4'
Si Si 0.0817 0.0704 'International Tables Vol C Tables 4.2.6.8 and 6.1.1.4'
Li Li -0.0003 0.0001 'International Tables Vol C Tables 4.2.6.8 and 6.1.1.4'
N N 0.0061 0.0033 'International Tables Vol C Tables 4.2.6.8 and 6.1.1.4'

loop_
_geom_angle_atom_site_label_1
_geom_angle_atom_site_label_2
_geom_angle_atom_site_label_3
_geom_angle
_geom_angle_site_symmetry_1
_geom_angle_site_symmetry_3
_geom_angle_publ_flag
N2 Si1 C36 106.2(2) . . ?
N2 Si1 C37 112.0(2) . . ?
C36 Si1 C37 108.4(3) . . ?
N2 Si1 C38 117.2(2) . . ?
C36 Si1 C38 106.3(3) . . ?
C37 Si1 C38 106.4(2) . . ?
N3 Si2 C33 107.1(2) . . ?
N3 Si2 C35 117.0(2) . . ?
C33 Si2 C35 107.2(2) . . ?
N3 Si2 C34 110.2(2) . . ?
C33 Si2 C34 106.7(2) . . ?
C35 Si2 C34 108.2(2) . . ?
N5 Si3 C40 118.2(2) . . ?
N5 Si3 C39 113.2(2) . . ?
C40 Si3 C39 107.3(2) . . ?
N5 Si3 C41 105.4(2) . . ?
C40 Si3 C41 105.6(2) . . ?
C39 Si3 C41 106.3(3) . . ?
N5 Si3 Li2 41.1(2) . . ?
C40 Si3 Li2 125.7(2) . . ?
C39 Si3 Li2 127.0(2) . . ?
C41 Si3 Li2 64.4(2) . . ?
N4 Si4 C42 119.3(2) . . ?
N4 Si4 C44 106.3(2) . . ?
C42 Si4 C44 103.9(2) . . ?
N4 Si4 C43 108.7(2) . . ?
C42 Si4 C43 110.2(2) . . ?
C44 Si4 C43 107.7(3) . . ?
N4 Si4 Li3 31.83(19) . . ?
C42 Si4 Li3 145.7(2) . . ?
C44 Si4 Li3 80.3(2) . . ?
C43 Si4 Li3 100.4(2) . . ?
N7 Si5 C46 110.6(2) . . ?
N7 Si5 C47 106.6(2) . . ?
C46 Si5 C47 107.6(3) . . ?
N7 Si5 C45 116.6(2) . . ?
C46 Si5 C45 109.1(2) . . ?
C47 Si5 C45 106.0(3) . . ?
N6 Si6 C48 105.8(2) . . ?
N6 Si6 C50 112.6(2) . . ?
C48 Si6 C50 107.5(2) . . ?
N6 Si6 C49 115.1(2) . . ?
C48 Si6 C49 107.0(2) . . ?
C50 Si6 C49 108.4(2) . . ?
C1 N1 Li1 164.7(5) . . ?
C9 N2 Si1 131.2(3) . . ?
C9 N2 Li3 83.6(3) . . ?
Si1 N2 Li3 136.2(3) . . ?
C9 N2 Li1 75.4(3) . . ?
Si1 N2 Li1 130.2(3) . . ?
Li3 N2 Li1 77.5(3) . . ?
C9 N3 Si2 124.9(3) . . ?
C9 N3 Li3 81.0(3) . . ?
Si2 N3 Li3 131.3(3) . . ?
C9 N3 Li1 79.1(3) . . ?
Si2 N3 Li1 140.1(3) . . ?
Li3 N3 Li1 78.9(3) . . ?
C9 N3 Li2 135.3(3) . . ?
Si2 N3 Li2 99.8(3) . . ?
Li3 N3 Li2 66.3(3) . . ?
Li1 N3 Li2 65.7(3) . . ?
C17 N4 Si4 130.1(3) . . ?
C17 N4 Li3 109.1(4) . . ?
Si4 N4 Li3 120.7(3) . . ?
C17 N5 Si3 124.6(3) . . ?
C17 N5 Li2 129.3(4) . . ?
Si3 N5 Li2 106.1(3) . . ?
C25 N6 Si6 127.2(3) . . ?
C25 N6 Li1 81.8(3) . . ?
Si6 N6 Li1 135.5(3) . . ?
C25 N6 Li2 84.7(4) . . ?
Si6 N6 Li2 134.3(3) . . ?
Li1 N6 Li2 72.7(3) . . ?
C25 N7 Si5 131.4(4) . . ?
C25 N7 Li2 84.6(3) . . ?
Si5 N7 Li2 140.2(3) . . ?
C25 N7 Li1 77.4(3) . . ?
Si5 N7 Li1 126.3(3) . . ?
Li2 N7 Li1 70.6(3) . . ?
N1 C1 C2 178.5(6) . . ?
C7 C2 C3 120.8(5) . . ?
C7 C2 C1 120.4(5) . . ?
C3 C2 C1 118.9(5) . . ?
C4 C3 C2 117.6(5) . . ?
C4 C3 H3 121.2 . . ?
C2 C3 H3 121.2 . . ?
C5 C4 C3 122.7(6) . . ?
C5 C4 H4 118.6 . . ?
C3 C4 H4 118.6 . . ?
C4 C5 C6 118.0(6) . . ?
C4 C5 C8 121.9(7) . . ?
C6 C5 C8 120.2(6) . . ?
C7 C6 C5 121.6(6) . . ?
C7 C6 H6 119.2 . . ?
C5 C6 H6 119.2 . . ?
C2 C7 C6 119.3(6) . . ?
C2 C7 H7 120.4 . . ?
C6 C7 H7 120.4 . . ?
C5 C8 H8A 109.5 . . ?
C5 C8 H8B 109.5 . . ?
H8A C8 H8B 109.5 . . ?
C5 C8 H8C 109.5 . . ?
H8A C8 H8C 109.5 . . ?
H8B C8 H8C 109.5 . . ?
N2 C9 N3 118.6(4) . . ?
N2 C9 C10 120.2(4) . . ?
N3 C9 C10 121.0(4) . . ?
N2 C9 Li3 61.8(3) . . ?
N3 C9 Li3 64.0(3) . . ?
C10 C9 Li3 157.0(4) . . ?
N2 C9 Li1 71.2(3) . . ?
N3 C9 Li1 66.3(3) . . ?
C10 C9 Li1 131.4(4) . . ?
Li3 C9 Li1 71.6(3) . . ?
C11 C10 C15 117.4(4) . . ?
C11 C10 C9 123.8(4) . . ?
C15 C10 C9 118.8(4) . . ?
C10 C11 C12 121.7(4) . . ?
C10 C11 H11 119.2 . . ?
C12 C11 H11 119.2 . . ?
C13 C12 C11 121.0(5) . . ?
C13 C12 H12 119.5 . . ?
C11 C12 H12 119.5 . . ?
C12 C13 C14 117.6(4) . . ?
C12 C13 C16 122.8(5) . . ?
C14 C13 C16 119.5(5) . . ?
C15 C14 C13 121.5(5) . . ?
C15 C14 H14 119.3 . . ?
C13 C14 H14 119.3 . . ?
C14 C15 C10 120.8(5) . . ?
C14 C15 H15 119.6 . . ?
C10 C15 H15 119.6 . . ?
C13 C16 H16A 109.5 . . ?
C13 C16 H16B 109.5 . . ?
H16A C16 H16B 109.5 . . ?
C13 C16 H16C 109.5 . . ?
H16A C16 H16C 109.5 . . ?
H16B C16 H16C 109.5 . . ?
N4 C17 N5 122.7(4) . . ?
N4 C17 C18 119.7(5) . . ?
N5 C17 C18 117.6(4) . . ?
N4 C17 Li3 43.2(3) . . ?
N5 C17 Li3 79.5(3) . . ?
C18 C17 Li3 162.8(4) . . ?
C19 C18 C23 117.1(4) . . ?
C19 C18 C17 122.7(5) . . ?
C23 C18 C17 120.1(4) . . ?
C18 C19 C20 121.7(5) . . ?
C18 C19 H19 119.2 . . ?
C20 C19 H19 119.2 . . ?
C21 C20 C19 120.7(5) . . ?
C21 C20 H20 119.7 . . ?
C19 C20 H20 119.7 . . ?
C20 C21 C22 118.4(5) . . ?
C20 C21 C24 121.8(6) . . ?
C22 C21 C24 119.7(6) . . ?
C23 C22 C21 120.5(5) . . ?
C23 C22 H22 119.8 . . ?
C21 C22 H22 119.8 . . ?
C22 C23 C18 121.6(5) . . ?
C22 C23 H23 119.2 . . ?
C18 C23 H23 119.2 . . ?
C21 C24 H24A 109.5 . . ?
C21 C24 H24B 109.5 . . ?
H24A C24 H24B 109.5 . . ?
C21 C24 H24C 109.5 . . ?
H24A C24 H24C 109.5 . . ?
H24B C24 H24C 109.5 . . ?
N6 C25 N7 118.0(4) . . ?
N6 C25 C26 122.2(4) . . ?
N7 C25 C26 119.8(5) . . ?
N6 C25 Li1 63.7(3) . . ?
N7 C25 Li1 68.5(3) . . ?
C26 C25 Li1 139.1(4) . . ?
N6 C25 Li2 62.5(3) . . ?
N7 C25 Li2 62.4(3) . . ?
C26 C25 Li2 156.6(4) . . ?
Li1 C25 Li2 64.3(3) . . ?
C31 C26 C27 118.0(5) . . ?
C31 C26 C25 120.6(4) . . ?
C27 C26 C25 121.3(5) . . ?
C26 C27 C28 119.6(5) . . ?
C26 C27 H27 120.2 . . ?
C28 C27 H27 120.2 . . ?
C29 C28 C27 121.5(6) . . ?
C29 C28 H28 119.2 . . ?
C27 C28 H28 119.2 . . ?
C28 C29 C30 118.7(6) . . ?
C28 C29 C32 120.8(6) . . ?
C30 C29 C32 120.5(6) . . ?
C29 C30 C31 121.5(5) . . ?
C29 C30 H30 119.2 . . ?
C31 C30 H30 119.2 . . ?
C26 C31 C30 120.6(5) . . ?
C26 C31 H31 119.7 . . ?
C30 C31 H31 119.7 . . ?
C29 C32 H32A 109.5 . . ?
C29 C32 H32B 109.5 . . ?
H32A C32 H32B 109.5 . . ?
C29 C32 H32C 109.5 . . ?
H32A C32 H32C 109.5 . . ?
H32B C32 H32C 109.5 . . ?
Si2 C33 H33A 109.5 . . ?
Si2 C33 H33B 109.5 . . ?
H33A C33 H33B 109.5 . . ?
Si2 C33 H33C 109.5 . . ?
H33A C33 H33C 109.5 . . ?
H33B C33 H33C 109.5 . . ?
Si2 C34 H34A 109.4 . . ?
Si2 C34 H34B 109.3 . . ?
H34A C34 H34B 109.4 . . ?
Si2 C34 H34C 109.8 . . ?
H34A C34 H34C 109.5 . . ?
H34B C34 H34C 109.5 . . ?
Si2 C35 H35A 109.5 . . ?
Si2 C35 H35B 109.5 . . ?
H35A C35 H35B 109.5 . . ?
Si2 C35 H35C 109.5 . . ?
H35A C35 H35C 109.5 . . ?
H35B C35 H35C 109.5 . . ?
Si1 C36 H36A 109.5 . . ?
Si1 C36 H36B 109.5 . . ?
H36A C36 H36B 109.5 . . ?
Si1 C36 H36C 109.5 . . ?
H36A C36 H36C 109.5 . . ?
H36B C36 H36C 109.5 . . ?
Si1 C37 H37A 109.5 . . ?
Si1 C37 H37B 109.5 . . ?
H37A C37 H37B 109.5 . . ?
Si1 C37 H37C 109.5 . . ?
H37A C37 H37C 109.5 . . ?
H37B C37 H37C 109.5 . . ?
Si1 C38 H38A 109.5 . . ?
Si1 C38 H38B 109.5 . . ?
H38A C38 H38B 109.5 . . ?
Si1 C38 H38C 109.5 . . ?
H38A C38 H38C 109.5 . . ?
H38B C38 H38C 109.5 . . ?
Si3 C39 H39A 109.5 . . ?
Si3 C39 H39B 109.5 . . ?
H39A C39 H39B 109.5 . . ?
Si3 C39 H39C 109.5 . . ?
H39A C39 H39C 109.5 . . ?
H39B C39 H39C 109.5 . . ?
Si3 C40 H40A 109.5 . . ?
Si3 C40 H40B 109.5 . . ?
H40A C40 H40B 109.5 . . ?
Si3 C40 H40C 109.5 . . ?
H40A C40 H40C 109.5 . . ?
H40B C40 H40C 109.5 . . ?
Si3 C41 Li2 78.4(2) . . ?
Si3 C41 H41A 109.5 . . ?
Li2 C41 H41A 66.1 . . ?
Si3 C41 H41B 109.5 . . ?
Li2 C41 H41B 172.1 . . ?
H41A C41 H41B 109.5 . . ?
Si3 C41 H41C 109.5 . . ?
Li2 C41 H41C 67.4 . . ?
H41A C41 H41C 109.5 . . ?
H41B C41 H41C 109.5 . . ?
Si4 C42 H42A 109.5 . . ?
Si4 C42 H42B 109.5 . . ?
H42A C42 H42B 109.5 . . ?
Si4 C42 H42C 109.5 . . ?
H42A C42 H42C 109.5 . . ?
H42B C42 H42C 109.5 . . ?
Si4 C43 H43A 109.5 . . ?
Si4 C43 H43B 109.5 . . ?
H43A C43 H43B 109.5 . . ?
Si4 C43 H43C 109.5 . . ?
H43A C43 H43C 109.5 . . ?
H43B C43 H43C 109.5 . . ?
Si4 C44 H44A 109.5 . . ?
Si4 C44 H44B 109.5 . . ?
H44A C44 H44B 109.5 . . ?
Si4 C44 H44C 109.5 . . ?
H44A C44 H44C 109.5 . . ?
H44B C44 H44C 109.5 . . ?
Si5 C45 H45A 109.5 . . ?
Si5 C45 H45B 109.5 . . ?
H45A C45 H45B 109.5 . . ?
Si5 C45 H45C 109.5 . . ?
H45A C45 H45C 109.5 . . ?
H45B C45 H45C 109.5 . . ?
Si5 C46 H46A 109.5 . . ?
Si5 C46 H46B 109.5 . . ?
H46A C46 H46B 109.5 . . ?
Si5 C46 H46C 109.5 . . ?
H46A C46 H46C 109.5 . . ?
H46B C46 H46C 109.5 . . ?
Si5 C47 H47A 109.5 . . ?
Si5 C47 H47B 109.5 . . ?
H47A C47 H47B 109.5 . . ?
Si5 C47 H47C 109.5 . . ?
H47A C47 H47C 109.5 . . ?
H47B C47 H47C 109.5 . . ?
Si6 C48 H48A 109.5 . . ?
Si6 C48 H48B 109.5 . . ?
H48A C48 H48B 109.5 . . ?
Si6 C48 H48C 109.5 . . ?
H48A C48 H48C 109.5 . . ?
H48B C48 H48C 109.5 . . ?
Si6 C49 H49A 109.5 . . ?
Si6 C49 H49B 109.5 . . ?
H49A C49 H49B 109.5 . . ?
Si6 C49 H49C 109.5 . . ?
H49A C49 H49C 109.5 . . ?
H49B C49 H49C 109.5 . . ?
Si6 C50 H50A 109.5 . . ?
Si6 C50 H50B 109.5 . . ?
H50A C50 H50B 109.5 . . ?
Si6 C50 H50C 109.5 . . ?
H50A C50 H50C 109.5 . . ?
H50B C50 H50C 109.5 . . ?
N1 Li1 N6 117.5(4) . . ?
N1 Li1 N3 131.7(4) . . ?
N6 Li1 N3 110.7(4) . . ?
N1 Li1 N7 96.9(4) . . ?
N6 Li1 N7 63.6(3) . . ?
N3 Li1 N7 101.5(3) . . ?
N1 Li1 N2 105.4(3) . . ?
N6 Li1 N2 106.3(4) . . ?
N3 Li1 N2 62.0(3) . . ?
N7 Li1 N2 157.7(4) . . ?
N1 Li1 C25 97.3(4) . . ?
N6 Li1 C25 34.42(18) . . ?
N3 Li1 C25 122.1(4) . . ?
N7 Li1 C25 34.06(18) . . ?
N2 Li1 C25 140.7(4) . . ?
N1 Li1 C9 109.5(4) . . ?
N6 Li1 C9 126.2(4) . . ?
N3 Li1 C9 34.53(18) . . ?
N7 Li1 C9 135.3(4) . . ?
N2 Li1 C9 33.36(18) . . ?
C25 Li1 C9 153.1(4) . . ?
N1 Li1 Li2 150.6(5) . . ?
N6 Li1 Li2 54.8(3) . . ?
N3 Li1 Li2 62.8(3) . . ?
N7 Li1 Li2 53.8(3) . . ?
N2 Li1 Li2 103.9(4) . . ?
C25 Li1 Li2 60.0(3) . . ?
C9 Li1 Li2 93.8(4) . . ?
N1 Li1 Li3 151.9(4) . . ?
N6 Li1 Li3 72.3(3) . . ?
N3 Li1 Li3 49.5(3) . . ?
N7 Li1 Li3 110.6(3) . . ?
N2 Li1 Li3 47.5(2) . . ?
C25 Li1 Li3 102.2(3) . . ?
C9 Li1 Li3 53.9(3) . . ?
Li2 Li1 Li3 57.3(3) . . ?
N5 Li2 N7 160.4(4) . . ?
N5 Li2 N6 111.8(4) . . ?
N7 Li2 N6 63.5(3) . . ?
N5 Li2 C25 135.0(4) . . ?
N7 Li2 C25 33.04(18) . . ?
N6 Li2 C25 32.87(17) . . ?
N5 Li2 N3 105.5(4) . . ?
N7 Li2 N3 94.0(3) . . ?
N6 Li2 N3 98.6(3) . . ?
C25 Li2 N3 106.8(3) . . ?
N5 Li2 Li3 73.9(3) . . ?
N7 Li2 Li3 120.2(4) . . ?
N6 Li2 Li3 75.7(3) . . ?
C25 Li2 Li3 105.0(4) . . ?
N3 Li2 Li3 50.0(2) . . ?
N5 Li2 Li1 138.5(4) . . ?
N7 Li2 Li1 55.6(3) . . ?
N6 Li2 Li1 52.5(3) . . ?
C25 Li2 Li1 55.7(3) . . ?
N3 Li2 Li1 51.5(3) . . ?
Li3 Li2 Li1 65.2(3) . . ?
N5 Li2 C41 69.9(3) . . ?
N7 Li2 C41 91.5(3) . . ?
N6 Li2 C41 97.6(3) . . ?
C25 Li2 C41 86.0(3) . . ?
N3 Li2 C41 163.7(4) . . ?
Li3 Li2 C41 137.4(4) . . ?
Li1 Li2 C41 141.6(4) . . ?
N5 Li2 Si3 32.76(16) . . ?
N7 Li2 Si3 128.6(3) . . ?
N6 Li2 Si3 110.0(3) . . ?
C25 Li2 Si3 115.7(3) . . ?
N3 Li2 Si3 135.7(4) . . ?
Li3 Li2 Si3 104.9(3) . . ?
Li1 Li2 Si3 160.6(4) . . ?
C41 Li2 Si3 37.20(14) . . ?
N4 Li3 N2 142.9(5) . . ?
N4 Li3 N3 114.7(4) . . ?
N2 Li3 N3 66.9(3) . . ?
N4 Li3 C9 127.9(4) . . ?
N2 Li3 C9 34.60(18) . . ?
N3 Li3 C9 34.98(17) . . ?
N4 Li3 Li2 100.5(4) . . ?
N2 Li3 Li2 111.5(4) . . ?
N3 Li3 Li2 63.7(3) . . ?
C9 Li3 Li2 94.4(4) . . ?
N4 Li3 C17 27.75(18) . . ?
N2 Li3 C17 166.7(4) . . ?
N3 Li3 C17 106.5(3) . . ?
C9 Li3 C17 135.1(4) . . ?
Li2 Li3 C17 73.4(3) . . ?
N4 Li3 Li1 156.9(4) . . ?
N2 Li3 Li1 54.9(3) . . ?
N3 Li3 Li1 51.6(3) . . ?
C9 Li3 Li1 54.4(3) . . ?
Li2 Li3 Li1 57.6(3) . . ?
C17 Li3 Li1 131.0(4) . . ?
N4 Li3 Si4 27.50(18) . . ?
N2 Li3 Si4 116.6(3) . . ?
N3 Li3 Si4 118.7(3) . . ?
C9 Li3 Si4 113.6(3) . . ?
Li2 Li3 Si4 127.6(3) . . ?
C17 Li3 Si4 55.2(2) . . ?
Li1 Li3 Si4 168.0(4) . . ?

loop_
_geom_bond_atom_site_label_1
_geom_bond_atom_site_label_2
_geom_bond_distance
_geom_bond_site_symmetry_2
_geom_bond_publ_flag
Si1 N2 1.724(4) . ?
Si1 C36 1.847(5) . ?
Si1 C37 1.850(5) . ?
Si1 C38 1.854(5) . ?
Si2 N3 1.740(4) . ?
Si2 C33 1.851(5) . ?
Si2 C35 1.865(4) . ?
Si2 C34 1.871(5) . ?
Si3 N5 1.705(4) . ?
Si3 C40 1.861(5) . ?
Si3 C39 1.859(5) . ?
Si3 C41 1.869(5) . ?
Si3 Li2 3.028(8) . ?
Si4 N4 1.707(4) . ?
Si4 C42 1.847(5) . ?
Si4 C44 1.863(5) . ?
Si4 C43 1.869(5) . ?
Si4 Li3 3.180(9) . ?
Si5 N7 1.725(4) . ?
Si5 C46 1.850(5) . ?
Si5 C47 1.861(5) . ?
Si5 C45 1.876(5) . ?
Si6 N6 1.733(4) . ?
Si6 C48 1.850(5) . ?
Si6 C50 1.864(5) . ?
Si6 C49 1.867(5) . ?
N1 C1 1.152(6) . ?
N1 Li1 2.047(9) . ?
N2 C9 1.331(5) . ?
N2 Li3 2.065(8) . ?
N2 Li1 2.291(9) . ?
N3 C9 1.352(5) . ?
N3 Li3 2.120(9) . ?
N3 Li1 2.185(9) . ?
N3 Li2 2.481(9) . ?
N4 C17 1.327(5) . ?
N4 Li3 1.950(9) . ?
N5 C17 1.374(6) . ?
N5 Li2 2.072(9) . ?
N6 C25 1.332(5) . ?
N6 Li1 2.114(8) . ?
N6 Li2 2.177(9) . ?
N7 C25 1.339(5) . ?
N7 Li2 2.176(9) . ?
N7 Li1 2.224(9) . ?
C1 C2 1.430(7) . ?
C2 C7 1.352(6) . ?
C2 C3 1.402(7) . ?
C3 C4 1.380(7) . ?
C3 H3 0.9300 . ?
C4 C5 1.349(7) . ?
C4 H4 0.9300 . ?
C5 C6 1.379(8) . ?
C5 C8 1.520(7) . ?
C6 C7 1.377(7) . ?
C6 H6 0.9300 . ?
C7 H7 0.9300 . ?
C8 H8A 0.9600 . ?
C8 H8B 0.9600 . ?
C8 H8C 0.9600 . ?
C9 C10 1.506(6) . ?
C9 Li3 2.329(9) . ?
C9 Li1 2.343(10) . ?
C10 C11 1.375(6) . ?
C10 C15 1.391(6) . ?
C11 C12 1.376(6) . ?
C11 H11 0.9300 . ?
C12 C13 1.368(6) . ?
C12 H12 0.9300 . ?
C13 C14 1.392(7) . ?
C13 C16 1.509(6) . ?
C14 C15 1.364(6) . ?
C14 H14 0.9300 . ?
C15 H15 0.9300 . ?
C16 H16A 0.9600 . ?
C16 H16B 0.9600 . ?
C16 H16C 0.9600 . ?
C17 C18 1.505(6) . ?
C17 Li3 2.694(9) . ?
C18 C19 1.383(6) . ?
C18 C23 1.389(6) . ?
C19 C20 1.394(6) . ?
C19 H19 0.9300 . ?
C20 C21 1.375(7) . ?
C20 H20 0.9300 . ?
C21 C22 1.389(7) . ?
C21 C24 1.514(6) . ?
C22 C23 1.387(7) . ?
C22 H22 0.9300 . ?
C23 H23 0.9299 . ?
C24 H24A 0.9600 . ?
C24 H24B 0.9600 . ?
C24 H24C 0.9600 . ?
C25 C26 1.515(6) . ?
C25 Li1 2.333(9) . ?
C25 Li2 2.445(10) . ?
C26 C31 1.375(6) . ?
C26 C27 1.399(6) . ?
C27 C28 1.404(8) . ?
C27 H27 0.9300 . ?
C28 C29 1.359(8) . ?
C28 H28 0.9300 . ?
C29 C30 1.357(7) . ?
C29 C32 1.529(7) . ?
C30 C31 1.397(7) . ?
C30 H30 0.9300 . ?
C31 H31 0.9300 . ?
C32 H32A 0.9600 . ?
C32 H32B 0.9600 . ?
C32 H32C 0.9600 . ?
C33 H33A 0.9600 . ?
C33 H33B 0.9600 . ?
C33 H33C 0.9600 . ?
C34 H34A 0.9591 . ?
C34 H34B 0.9607 . ?
C34 H34C 0.9597 . ?
C35 H35A 0.9600 . ?
C35 H35B 0.9600 . ?
C35 H35C 0.9600 . ?
C36 H36A 0.9600 . ?
C36 H36B 0.9600 . ?
C36 H36C 0.9600 . ?
C37 H37A 0.9600 . ?
C37 H37B 0.9600 . ?
C37 H37C 0.9600 . ?
C38 H38A 0.9600 . ?
C38 H38B 0.9600 . ?
C38 H38C 0.9600 . ?
C39 H39A 0.9600 . ?
C39 H39B 0.9600 . ?
C39 H39C 0.9600 . ?
C40 H40A 0.9600 . ?
C40 H40B 0.9600 . ?
C40 H40C 0.9600 . ?
C41 Li2 2.788(9) . ?
C41 H41A 0.9600 . ?
C41 H41B 0.9600 . ?
C41 H41C 0.9600 . ?
C42 H42A 0.9600 . ?
C42 H42B 0.9600 . ?
C42 H42C 0.9600 . ?
C43 H43A 0.9600 . ?
C43 H43B 0.9600 . ?
C43 H43C 0.9600 . ?
C44 H44A 0.9600 . ?
C44 H44B 0.9600 . ?
C44 H44C 0.9600 . ?
C45 H45A 0.9600 . ?
C45 H45B 0.9600 . ?
C45 H45C 0.9600 . ?
C46 H46A 0.9600 . ?
C46 H46B 0.9600 . ?
C46 H46C 0.9600 . ?
C47 H47A 0.9600 . ?
C47 H47B 0.9600 . ?
C47 H47C 0.9600 . ?
C48 H48A 0.9600 . ?
C48 H48B 0.9600 . ?
C48 H48C 0.9600 . ?
C49 H49A 0.9600 . ?
C49 H49B 0.9600 . ?
C49 H49C 0.9600 . ?
C50 H50A 0.9600 . ?
C50 H50B 0.9600 . ?
C50 H50C 0.9600 . ?
Li1 Li2 2.544(10) . ?
Li1 Li3 2.734(12) . ?
Li2 Li3 2.534(12) . ?
